data_4332529
loop_
_publ_author_name
'Fleischer, Holger'
'Hardt, Sylvia'
'Schollmeyer, Dieter'

_publ_section_title
;
 Structural Diversity within Analogous Compounds:&#x00A0; Syntheses and
 Studies of M(SCH2CH2NH2)Cl (M = Zn, Cd, Hg)
;
_journal_issue 20
_journal_name_full 'Inorganic Chemistry'
_journal_page_first 8318
_journal_page_last 8325
_journal_paper_doi 10.1021/ic0604765
_journal_volume 45
_journal_year 2006
_chemical_formula_sum 'C2 H9 Cl3 Hg1.5 N O S'
_chemical_formula_weight 502.40
_chemical_name_systematic
; 
 ? 
;
_space_group_IT_number 2
_symmetry_cell_setting triclinic
_symmetry_space_group_name_Hall '-P 1'
_symmetry_space_group_name_H-M 'P -1'
_atom_sites_solution_hydrogens geom
_atom_sites_solution_primary direct
_atom_sites_solution_secondary difmap
_audit_creation_method SHELXL-97
_cell_angle_alpha 109.956(2)
_cell_angle_beta 102.519(2)
_cell_angle_gamma 99.186(2)
_cell_formula_units_Z 2
_cell_length_a 6.8445(3)
_cell_length_b 8.7229(3)
_cell_length_c 8.9438(4)
_cell_measurement_reflns_used 2958
_cell_measurement_temperature 193(2)
_cell_measurement_theta_max 28.4
_cell_measurement_theta_min 2.5
_cell_volume 473.84(4)
_computing_cell_refinement saint
_computing_data_collection smart
_computing_data_reduction saint
_computing_structure_refinement 'SHELXL-97 (Sheldrick, 1997)'
_computing_structure_solution 'SIR-92 (Altomare, 1994)'
_diffrn_ambient_temperature 193(2)
_diffrn_measured_fraction_theta_full 0.993
_diffrn_measured_fraction_theta_max 0.993
_diffrn_measurement_device '\k-geometry diffractometer'
_diffrn_measurement_device_type 'smart CCD'
_diffrn_measurement_method 'CCD Scan'
_diffrn_radiation_monochromator graphite
_diffrn_radiation_type MoK\a
_diffrn_radiation_wavelength 0.71069
_diffrn_reflns_av_R_equivalents 0.1421
_diffrn_reflns_av_sigmaI/netI 0.0989
_diffrn_reflns_limit_h_max 9
_diffrn_reflns_limit_h_min -9
_diffrn_reflns_limit_k_max 11
_diffrn_reflns_limit_k_min -11
_diffrn_reflns_limit_l_max 11
_diffrn_reflns_limit_l_min -11
_diffrn_reflns_number 7596
_diffrn_reflns_theta_full 28.38
_diffrn_reflns_theta_max 28.38
_diffrn_reflns_theta_min 2.53
_diffrn_source 'sealed tube'
_exptl_absorpt_coefficient_mu 25.303
_exptl_absorpt_correction_T_max 0.096
_exptl_absorpt_correction_T_min 0.026
_exptl_absorpt_correction_type empirical
_exptl_absorpt_process_details MULABS
_exptl_crystal_colour colorless
_exptl_crystal_density_diffrn 3.521
_exptl_crystal_density_method 'not measured'
_exptl_crystal_description needle
_exptl_crystal_F_000 446
_exptl_crystal_size_max 0.25
_exptl_crystal_size_mid 0.09
_exptl_crystal_size_min 0.04
_refine_diff_density_max 4.357
_refine_diff_density_min -2.586
_refine_diff_density_rms 0.501
_refine_ls_extinction_method none
_refine_ls_goodness_of_fit_ref 0.967
_refine_ls_hydrogen_treatment mixed
_refine_ls_matrix_type full
_refine_ls_number_parameters 88
_refine_ls_number_reflns 2361
_refine_ls_number_restraints 0
_refine_ls_restrained_S_all 0.967
_refine_ls_R_factor_all 0.0660
_refine_ls_R_factor_gt 0.0465
_refine_ls_shift/su_max 0.000
_refine_ls_shift/su_mean 0.000
_refine_ls_structure_factor_coef Fsqd
_refine_ls_weighting_details 'calc w=1/[\s^2^(Fo^2^)+(0.0680P)^2^+0.0000P] where P=(Fo^2^+2Fc^2^)/3'
_refine_ls_weighting_scheme calc
_refine_ls_wR_factor_obs 0.1160
_refine_ls_wR_factor_ref 0.1269
_reflns_number_gt 1778
_reflns_number_total 2361
_reflns_threshold_expression >2sigma(I)
_cod_data_source_file ic0604765sup4.cif
_cod_data_source_block hfr654
_cod_original_cell_volume 473.84(3)
_cod_original_formula_sum 'C2 H9 Cl3 Hg1.50 N O S'
_cod_database_code 4332529

loop_
_symmetry_equiv_pos_as_xyz
'x, y, z'
'-x, -y, -z'

loop_
_atom_site_label
_atom_site_type_symbol
_atom_site_fract_x
_atom_site_fract_y
_atom_site_fract_z
_atom_site_U_iso_or_equiv
_atom_site_adp_type
_atom_site_occupancy
_atom_site_symmetry_multiplicity
_atom_site_calc_flag
_atom_site_refinement_flags
Hg1 Hg 0.5000 0.5000 0.5000 0.02775(17) Uani 1 2 d S
Hg2 Hg 0.00239(6) 0.24281(5) 0.48623(5) 0.03057(16) Uani 1 1 d .
Cl1 Cl 0.0935(4) 0.3915(3) 0.2546(4) 0.0310(6) Uani 1 1 d .
Cl2 Cl 0.0861(4) -0.0476(3) 0.3134(3) 0.0275(5) Uani 1 1 d .
Cl3 Cl -0.3589(4) 0.1865(3) 0.3516(3) 0.0262(5) Uani 1 1 d .
S1 S 0.3399(4) 0.4069(3) 0.6804(3) 0.0229(5) Uani 1 1 d .
C2 C 0.4567(16) 0.2428(12) 0.7183(13) 0.023(2) Uani 1 1 d .
H2A H 0.3514 0.1581 0.7288 0.027 Uiso 1 1 calc R
H2B H 0.5057 0.1847 0.6229 0.027 Uiso 1 1 calc R
C3 C 0.6383(18) 0.3212(13) 0.8774(14) 0.030(2) Uani 1 1 d .
H3A H 0.7665 0.3579 0.8510 0.036 Uiso 1 1 calc R
H3B H 0.6127 0.4217 0.9566 0.036 Uiso 1 1 calc R
N4 N 0.6650(14) 0.1976(11) 0.9547(11) 0.0266(19) Uani 1 1 d .
H4A H 0.5630 0.2244 1.0170 0.040 Uiso 1 1 d R
H4B H 0.6704 0.0974 0.8884 0.040 Uiso 1 1 d R
H4C H 0.7922 0.2434 1.0329 0.040 Uiso 1 1 d R
O1 O 0.7261(12) 0.8838(10) -0.0119(9) 0.0350(19) Uani 1 1 d .
H1O H 0.8439 0.9754 0.0742 0.053 Uiso 1 1 d R
H2O H 0.7622 0.8273 -0.1047 0.053 Uiso 1 1 d R

loop_
_atom_site_aniso_label
_atom_site_aniso_U_11
_atom_site_aniso_U_22
_atom_site_aniso_U_33
_atom_site_aniso_U_23
_atom_site_aniso_U_13
_atom_site_aniso_U_12
Hg1 0.0284(3) 0.0265(3) 0.0307(3) 0.0143(2) 0.0094(2) 0.0048(2)
Hg2 0.0209(3) 0.0325(3) 0.0343(3) 0.01294(19) 0.00195(17) 0.00446(17)
Cl1 0.0247(13) 0.0341(14) 0.0323(15) 0.0158(12) 0.0029(11) 0.0038(10)
Cl2 0.0265(13) 0.0287(12) 0.0281(13) 0.0106(10) 0.0090(10) 0.0089(10)
Cl3 0.0218(12) 0.0231(11) 0.0276(14) 0.0065(10) 0.0013(10) 0.0050(9)
S1 0.0209(12) 0.0223(11) 0.0238(13) 0.0085(10) 0.0040(9) 0.0053(9)
C2 0.025(5) 0.022(5) 0.023(5) 0.009(4) 0.006(4) 0.010(4)
C3 0.033(6) 0.020(5) 0.030(6) 0.009(4) 0.000(5) 0.002(4)
N4 0.024(5) 0.032(5) 0.022(5) 0.011(4) 0.001(3) 0.008(4)
O1 0.032(5) 0.046(5) 0.026(4) 0.011(4) 0.006(3) 0.016(4)

loop_
_atom_type_symbol
_atom_type_description
_atom_type_scat_dispersion_real
_atom_type_scat_dispersion_imag
_atom_type_scat_source
C C 0.0033 0.0016 'International Tables Vol C Tables 4.2.6.8 and 6.1.1.4'
H H 0.0000 0.0000 'International Tables Vol C Tables 4.2.6.8 and 6.1.1.4'
N N 0.0061 0.0033 'International Tables Vol C Tables 4.2.6.8 and 6.1.1.4'
O O 0.0106 0.0060 'International Tables Vol C Tables 4.2.6.8 and 6.1.1.4'
S S 0.1246 0.1234 'International Tables Vol C Tables 4.2.6.8 and 6.1.1.4'
Cl Cl 0.1484 0.1585 'International Tables Vol C Tables 4.2.6.8 and 6.1.1.4'
Hg Hg -2.3894 9.2266 'International Tables Vol C Tables 4.2.6.8 and 6.1.1.4'

loop_
_geom_angle_atom_site_label_1
_geom_angle_atom_site_label_2
_geom_angle_atom_site_label_3
_geom_angle
_geom_angle_site_symmetry_1
_geom_angle_site_symmetry_3
S1 Hg1 S1 180.0 . 2_666
S1 Hg1 Cl1 89.08(8) . .
S1 Hg1 Cl1 90.92(8) 2_666 .
S1 Hg1 Cl1 90.92(8) . 2_666
S1 Hg1 Cl1 89.08(8) 2_666 2_666
Cl1 Hg1 Cl1 180.0 . 2_666
S1 Hg1 Cl3 83.33(8) . 2_566
S1 Hg1 Cl3 96.67(8) 2_666 2_566
Cl1 Hg1 Cl3 83.01(7) . 2_566
Cl1 Hg1 Cl3 96.99(7) 2_666 2_566
S1 Hg1 Cl3 96.67(8) . 1_655
S1 Hg1 Cl3 83.33(8) 2_666 1_655
Cl1 Hg1 Cl3 96.99(7) . 1_655
Cl1 Hg1 Cl3 83.01(7) 2_666 1_655
Cl3 Hg1 Cl3 180.0 2_566 1_655
Cl3 Hg2 S1 156.85(9) . .
Cl3 Hg2 Cl2 101.10(8) . .
S1 Hg2 Cl2 102.01(8) . .
Cl3 Hg2 Cl1 89.06(8) . .
S1 Hg2 Cl1 88.99(8) . .
Cl2 Hg2 Cl1 91.70(8) . .
Cl3 Hg2 Cl2 91.14(8) . 2_556
S1 Hg2 Cl2 93.94(8) . 2_556
Cl2 Hg2 Cl2 80.38(8) . 2_556
Cl1 Hg2 Cl2 171.96(8) . 2_556
Hg2 Cl1 Hg1 79.15(7) . .
Hg2 Cl2 Hg2 99.62(8) . 2_556
C2 S1 Hg1 108.0(4) . .
C2 S1 Hg2 102.2(3) . .
Hg1 S1 Hg2 100.23(9) . .
C3 C2 S1 110.2(7) . .
C3 C2 H2A 109.6 . .
S1 C2 H2A 109.6 . .
C3 C2 H2B 109.6 . .
S1 C2 H2B 109.6 . .
H2A C2 H2B 108.1 . .
N4 C3 C2 110.4(8) . .
N4 C3 H3A 109.6 . .
C2 C3 H3A 109.6 . .
N4 C3 H3B 109.6 . .
C2 C3 H3B 109.6 . .
H3A C3 H3B 108.1 . .
C3 N4 H4A 94.4 . .
C3 N4 H4B 116.2 . .
H4A N4 H4B 127.9 . .
C3 N4 H4C 105.2 . .
H4A N4 H4C 105.5 . .
H4B N4 H4C 105.5 . .
H1O O1 H2O 112.0 . .

loop_
_geom_bond_atom_site_label_1
_geom_bond_atom_site_label_2
_geom_bond_distance
_geom_bond_site_symmetry_2
Hg1 S1 2.417(3) .
Hg1 S1 2.417(3) 2_666
Hg1 Cl1 2.924(3) .
Hg1 Cl1 2.924(3) 2_666
Hg1 Cl3 3.016(3) 2_566
Hg1 Cl3 3.016(3) 1_655
Hg2 Cl3 2.392(3) .
Hg2 S1 2.431(3) .
Hg2 Cl2 2.703(3) .
Hg2 Cl1 2.915(3) .
Hg2 Cl2 2.950(3) 2_556
Cl2 Hg2 2.950(3) 2_556
S1 C2 1.839(10) .
C2 C3 1.528(15) .
C2 H2A 0.9900 .
C2 H2B 0.9900 .
C3 N4 1.480(13) .
C3 H3A 0.9900 .
C3 H3B 0.9900 .
N4 H4A 0.9926 .
N4 H4B 0.8850 .
N4 H4C 0.9169 .
O1 H1O 0.9932 .
O1 H2O 0.9176 .

loop_
_geom_hbond_atom_site_label_D
_geom_hbond_atom_site_label_H
_geom_hbond_atom_site_label_A
_geom_hbond_distance_DH
_geom_hbond_distance_HA
_geom_hbond_distance_DA
_geom_hbond_angle_DHA
_geom_hbond_site_symmetry_A
N4 H4A O1 0.99 2.04 2.858(12) 138.8 2_666
N4 H4B O1 0.89 2.37 2.937(12) 121.9 1_546
N4 H4B Cl2 0.89 2.69 3.272(10) 124.5 2_656
N4 H4B Cl3 0.89 2.83 3.482(9) 132.1 2_556
N4 H4C Cl1 0.92 2.34 3.250(9) 171.2 1_656
O1 H1O Cl2 0.99 2.50 3.182(8) 126.0 1_665
O1 H2O Cl1 0.92 2.42 3.249(8) 150.6 2_665

loop_
_geom_torsion_atom_site_label_1
_geom_torsion_atom_site_label_2
_geom_torsion_atom_site_label_3
_geom_torsion_atom_site_label_4
_geom_torsion
_geom_torsion_site_symmetry_1
_geom_torsion_site_symmetry_4
Cl3 Hg2 Cl1 Hg1 167.85(8) . .
S1 Hg2 Cl1 Hg1 10.92(8) . .
Cl2 Hg2 Cl1 Hg1 -91.07(7) . .
Cl2 Hg2 Cl1 Hg1 -100.6(5) 2_556 .
S1 Hg1 Cl1 Hg2 -10.99(8) . .
S1 Hg1 Cl1 Hg2 169.01(8) 2_666 .
Cl1 Hg1 Cl1 Hg2 99(11) 2_666 .
Cl3 Hg1 Cl1 Hg2 -94.38(7) 2_566 .
Cl3 Hg1 Cl1 Hg2 85.62(7) 1_655 .
Cl3 Hg2 Cl2 Hg2 -89.27(9) . 2_556
S1 Hg2 Cl2 Hg2 92.02(9) . 2_556
Cl1 Hg2 Cl2 Hg2 -178.65(8) . 2_556
Cl2 Hg2 Cl2 Hg2 0.0 2_556 2_556
S1 Hg1 S1 C2 -143(27) 2_666 .
Cl1 Hg1 S1 C2 119.7(4) . .
Cl1 Hg1 S1 C2 -60.3(4) 2_666 .
Cl3 Hg1 S1 C2 -157.2(4) 2_566 .
Cl3 Hg1 S1 C2 22.8(4) 1_655 .
S1 Hg1 S1 Hg2 111(26) 2_666 .
Cl1 Hg1 S1 Hg2 13.18(9) . .
Cl1 Hg1 S1 Hg2 -166.81(9) 2_666 .
Cl3 Hg1 S1 Hg2 96.25(9) 2_566 .
Cl3 Hg1 S1 Hg2 -83.75(9) 1_655 .
Cl3 Hg2 S1 C2 150.4(4) . .
Cl2 Hg2 S1 C2 -32.8(4) . .
Cl1 Hg2 S1 C2 -124.3(4) . .
Cl2 Hg2 S1 C2 48.2(4) 2_556 .
Cl3 Hg2 S1 Hg1 -98.5(2) . .
Cl2 Hg2 S1 Hg1 78.30(10) . .
Cl1 Hg2 S1 Hg1 -13.22(10) . .
Cl2 Hg2 S1 Hg1 159.29(9) 2_556 .
Hg1 S1 C2 C3 93.3(8) . .
Hg2 S1 C2 C3 -161.6(7) . .
S1 C2 C3 N4 151.5(8) . .
